data_7001192
loop_
_publ_author_name
'Ghosh, Shishir'
'Kabir, Shariff E.'
'Pervin, Salina'
'Raha, Arun K.'
'Golzar Hossain, G. M.'
'Haworth, Daniel T.'
'Lindeman, Sergey V.'
'Bennett, Dennis W.'
'Siddiquee, Tasneem A.'
'Salassa, Luca'
'Roesky, Herbert W.'

_publ_section_title
;
 Tetranuclear group 7/8 mixed-metal and open trinuclear group 7 metal
 carbonyl clusters bearing bridging 2-mercapto-1-methylimidazole
 ligands
;
_journal_issue 18
_journal_name_full 'Dalton Transactions'
_journal_page_first 3510
_journal_page_last 3518
_journal_paper_doi 10.1039/b819226j
_journal_year 2009
_chemical_formula_sum 'C18 H11 N4 O10 Re3 S2'
_chemical_formula_weight 1066.03
_chemical_name_systematic
;
?
;
_space_group_IT_number 15
_symmetry_cell_setting monoclinic
_symmetry_space_group_name_Hall '-C 2yc'
_symmetry_space_group_name_H-M 'C 1 2/c 1'
_atom_sites_solution_hydrogens geom
_atom_sites_solution_primary direct
_atom_sites_solution_secondary difmap
_audit_creation_method SHELXL-97
_cell_angle_alpha 90.00
_cell_angle_beta 110.0840(10)
_cell_angle_gamma 90.00
_cell_formula_units_Z 4
_cell_length_a 15.3127(3)
_cell_length_b 9.9180(2)
_cell_length_c 18.0203(3)
_cell_measurement_reflns_used 7936
_cell_measurement_temperature 100(2)
_cell_measurement_theta_max 67
_cell_measurement_theta_min 3
_cell_volume 2570.35(9)
_computing_cell_refinement 'SAINT v7.23A (Bruker, 2005)'
_computing_data_collection 'APEX2 v2.1-4 (Bruker, 2007)'
_computing_data_reduction 'SADABS-2004/1 (Bruker, 2005)'
_computing_molecular_graphics 'XP v5.1 (Bruker, 1998)'
_computing_publication_material 'XCIF v6.12 (Bruker, 2001)'
_computing_structure_refinement 'SHELXL-97 v.97-2 (Sheldrick, 1993-1997)'
_computing_structure_solution 'XS/SHELXTL v6.12 (Bruker, 2001)'
_diffrn_ambient_temperature 100(2)
_diffrn_measured_fraction_theta_full 0.983
_diffrn_measured_fraction_theta_max 0.983
_diffrn_measurement_device_type 'Bruker APEX2 CCD detector'
_diffrn_measurement_method '\w scans'
_diffrn_radiation_monochromator graphite
_diffrn_radiation_source 'fine-focus sealed tube'
_diffrn_radiation_type CuK\a
_diffrn_radiation_wavelength 1.54178
_diffrn_reflns_av_R_equivalents 0.0229
_diffrn_reflns_av_sigmaI/netI 0.0158
_diffrn_reflns_limit_h_max 17
_diffrn_reflns_limit_h_min -18
_diffrn_reflns_limit_k_max 11
_diffrn_reflns_limit_k_min 0
_diffrn_reflns_limit_l_max 21
_diffrn_reflns_limit_l_min 0
_diffrn_reflns_number 10588
_diffrn_reflns_theta_full 67.84
_diffrn_reflns_theta_max 67.84
_diffrn_reflns_theta_min 5.23
_exptl_absorpt_coefficient_mu 29.085
_exptl_absorpt_correction_T_max 0.1161
_exptl_absorpt_correction_T_min 0.0295
_exptl_absorpt_correction_type numerical
_exptl_absorpt_process_details
;
Numerical (based on real shape of the crystal) absorption
correction followed by:
SADABS. Program for empirical absorption correction of
area-detector data. University of Goetingen. Germany.
Sheldrick, G. M. 1996
;
_exptl_crystal_colour colorless
_exptl_crystal_density_diffrn 2.755
_exptl_crystal_density_method 'not measured'
_exptl_crystal_description block
_exptl_crystal_F_000 1936
_exptl_crystal_size_max 0.41
_exptl_crystal_size_mid 0.18
_exptl_crystal_size_min 0.13
_refine_diff_density_max 0.790
_refine_diff_density_min -0.991
_refine_diff_density_rms 0.117
_refine_ls_extinction_coef 0.000226(8)
_refine_ls_extinction_expression Fc^*^=kFc[1+0.001xFc^2^\l^3^/sin(2\q)]^-1/4^
_refine_ls_extinction_method SHELXL
_refine_ls_goodness_of_fit_ref 1.034
_refine_ls_hydrogen_treatment mixed
_refine_ls_matrix_type full
_refine_ls_number_parameters 172
_refine_ls_number_reflns 2284
_refine_ls_number_restraints 0
_refine_ls_restrained_S_all 1.034
_refine_ls_R_factor_all 0.0191
_refine_ls_R_factor_gt 0.0190
_refine_ls_shift/su_max 0.002
_refine_ls_shift/su_mean 0.000
_refine_ls_structure_factor_coef Fsqd
_refine_ls_weighting_details 'calc w=1/[\s^2^(Fo^2^)+(0.0268P)^2^+26.0829P] where P=(Fo^2^+2Fc^2^)/3'
_refine_ls_weighting_scheme calc
_refine_ls_wR_factor_gt 0.0505
_refine_ls_wR_factor_ref 0.0506
_reflns_number_gt 2276
_reflns_number_total 2284
_reflns_threshold_expression >2sigma(I)
_cod_data_source_file b819226j.txt
_cod_data_source_block dth1ix
_cod_original_cell_volume 2570.34(8)
_cod_original_sg_symbol_H-M 'C 2/c'
_cod_database_code 7001192

loop_
_symmetry_equiv_pos_as_xyz
'x, y, z'
'-x, y, -z+1/2'
'x+1/2, y+1/2, z'
'-x+1/2, y+1/2, -z+1/2'
'-x, -y, -z'
'x, -y, z-1/2'
'-x+1/2, -y+1/2, -z'
'x+1/2, -y+1/2, z-1/2'

loop_
_atom_site_label
_atom_site_type_symbol
_atom_site_fract_x
_atom_site_fract_y
_atom_site_fract_z
_atom_site_U_iso_or_equiv
_atom_site_adp_type
_atom_site_occupancy
_atom_site_symmetry_multiplicity
_atom_site_calc_flag
_atom_site_refinement_flags
_atom_site_disorder_assembly
_atom_site_disorder_group
Re1 Re 0.5000 0.39379(3) 0.7500 0.01487(10) Uani 1 2 d S . .
Re2 Re 0.565400(13) 0.796387(19) 0.692217(10) 0.01365(9) Uani 1 1 d . . .
H1H H 0.5000 0.901(9) 0.7500 0.04(2) Uiso 1 2 d S . .
S1 S 0.61655(7) 0.58129(10) 0.77303(6) 0.0146(2) Uani 1 1 d . . .
O1 O 0.3489(3) 0.1752(4) 0.7169(3) 0.0387(10) Uani 1 1 d . . .
O2 O 0.4858(3) 0.3949(4) 0.5721(2) 0.0342(9) Uani 1 1 d . . .
O3 O 0.6647(2) 0.6922(3) 0.5809(2) 0.0243(7) Uani 1 1 d . . .
O4 O 0.7507(2) 0.9038(3) 0.80777(19) 0.0240(7) Uani 1 1 d . . .
O5 O 0.5215(3) 1.0661(3) 0.6033(2) 0.0289(8) Uani 1 1 d . . .
N1 N 0.5637(3) 0.7093(4) 0.8867(2) 0.0153(7) Uani 1 1 d . . .
N2 N 0.6895(3) 0.5851(4) 0.9350(2) 0.0184(8) Uani 1 1 d . . .
C1 C 0.4044(3) 0.2563(5) 0.7286(3) 0.0246(10) Uani 1 1 d . . .
C2 C 0.4907(3) 0.3948(5) 0.6358(3) 0.0222(10) Uani 1 1 d . . .
C3 C 0.6291(3) 0.7298(5) 0.6224(3) 0.0178(9) Uani 1 1 d . . .
C4 C 0.6805(3) 0.8674(4) 0.7643(3) 0.0185(9) Uani 1 1 d . . .
C5 C 0.5372(3) 0.9646(5) 0.6367(3) 0.0196(9) Uani 1 1 d . . .
C6 C 0.6233(3) 0.6308(4) 0.8681(3) 0.0146(8) Uani 1 1 d . . .
C7 C 0.5937(3) 0.7152(4) 0.9685(3) 0.0181(9) Uani 1 1 d . . .
H7 H 0.5650 0.7652 0.9988 0.022 Uiso 1 1 calc R . .
C8 C 0.6712(3) 0.6376(5) 0.9982(3) 0.0211(10) Uani 1 1 d . . .
H8 H 0.7058 0.6227 1.0525 0.025 Uiso 1 1 calc R . .
C9 C 0.7633(4) 0.4889(5) 0.9394(3) 0.0271(11) Uani 1 1 d . . .
H9A H 0.7833 0.5012 0.8937 0.041 Uiso 1 1 calc R . .
H9B H 0.7400 0.3969 0.9393 0.041 Uiso 1 1 calc R . .
H9C H 0.8162 0.5042 0.9881 0.041 Uiso 1 1 calc R . .

loop_
_atom_site_aniso_label
_atom_site_aniso_U_11
_atom_site_aniso_U_22
_atom_site_aniso_U_33
_atom_site_aniso_U_23
_atom_site_aniso_U_13
_atom_site_aniso_U_12
Re1 0.01659(16) 0.01142(15) 0.01494(16) 0.000 0.00325(11) 0.000
Re2 0.01643(13) 0.01326(13) 0.01265(12) -0.00059(6) 0.00677(8) -0.00219(7)
S1 0.0165(5) 0.0144(5) 0.0145(5) -0.0013(4) 0.0075(4) -0.0003(4)
O1 0.033(2) 0.0225(18) 0.048(2) 0.0056(17) -0.0017(18) -0.0102(17)
O2 0.046(2) 0.037(2) 0.0184(19) -0.0049(15) 0.0099(16) 0.0155(18)
O3 0.0247(18) 0.0293(18) 0.0229(17) -0.0058(14) 0.0132(15) -0.0023(14)
O4 0.0238(18) 0.0275(18) 0.0168(16) -0.0012(13) 0.0021(14) -0.0077(15)
O5 0.039(2) 0.0201(17) 0.0279(19) 0.0076(15) 0.0116(16) 0.0005(15)
N1 0.0150(18) 0.0160(18) 0.0160(18) -0.0018(14) 0.0067(15) -0.0014(14)
N2 0.0152(18) 0.0197(19) 0.0184(19) -0.0014(15) 0.0033(15) -0.0004(15)
C1 0.019(2) 0.017(2) 0.029(3) 0.005(2) -0.002(2) 0.000(2)
C2 0.022(2) 0.020(2) 0.020(3) -0.0050(18) 0.0012(19) 0.0033(18)
C3 0.020(2) 0.016(2) 0.018(2) 0.0023(17) 0.0073(19) -0.0041(18)
C4 0.027(3) 0.015(2) 0.017(2) -0.0006(17) 0.012(2) -0.0025(19)
C5 0.020(2) 0.023(2) 0.015(2) -0.0016(19) 0.0064(18) -0.0017(19)
C6 0.015(2) 0.014(2) 0.014(2) -0.0012(16) 0.0051(17) -0.0015(17)
C7 0.021(2) 0.019(2) 0.017(2) -0.0012(17) 0.0095(19) -0.0008(18)
C8 0.023(2) 0.024(2) 0.014(2) -0.0005(18) 0.0042(18) -0.001(2)
C9 0.025(3) 0.029(3) 0.022(2) -0.002(2) 0.001(2) 0.010(2)

loop_
_atom_type_symbol
_atom_type_description
_atom_type_scat_dispersion_real
_atom_type_scat_dispersion_imag
_atom_type_scat_source
C C 0.0181 0.0091 'International Tables Vol C Tables 4.2.6.8 and 6.1.1.4'
H H 0.0000 0.0000 'International Tables Vol C Tables 4.2.6.8 and 6.1.1.4'
N N 0.0311 0.0180 'International Tables Vol C Tables 4.2.6.8 and 6.1.1.4'
O O 0.0492 0.0322 'International Tables Vol C Tables 4.2.6.8 and 6.1.1.4'
S S 0.3331 0.5567 'International Tables Vol C Tables 4.2.6.8 and 6.1.1.4'
Re Re -5.2083 5.8923 'International Tables Vol C Tables 4.2.6.8 and 6.1.1.4'

loop_
_geom_angle_atom_site_label_1
_geom_angle_atom_site_label_2
_geom_angle_atom_site_label_3
_geom_angle
_geom_angle_site_symmetry_1
_geom_angle_site_symmetry_3
_geom_angle_publ_flag
C1 Re1 C1 90.7(3) 2_656 . ?
C1 Re1 C2 89.4(2) 2_656 . ?
C1 Re1 C2 91.0(2) . . ?
C1 Re1 C2 91.0(2) 2_656 2_656 ?
C1 Re1 C2 89.4(2) . 2_656 ?
C2 Re1 C2 179.4(3) . 2_656 ?
C1 Re1 S1 176.64(15) 2_656 2_656 ?
C1 Re1 S1 92.45(15) . 2_656 ?
C2 Re1 S1 91.76(13) . 2_656 ?
C2 Re1 S1 87.83(14) 2_656 2_656 ?
C1 Re1 S1 92.45(15) 2_656 . ?
C1 Re1 S1 176.63(14) . . ?
C2 Re1 S1 87.83(14) . . ?
C2 Re1 S1 91.76(14) 2_656 . ?
S1 Re1 S1 84.45(5) 2_656 . ?
C5 Re2 C4 91.37(19) . . ?
C5 Re2 C3 91.76(19) . . ?
C4 Re2 C3 90.86(19) . . ?
C5 Re2 N1 90.74(17) . 2_656 ?
C4 Re2 N1 177.88(16) . 2_656 ?
C3 Re2 N1 89.28(17) . 2_656 ?
C5 Re2 S1 175.05(14) . . ?
C4 Re2 S1 83.71(14) . . ?
C3 Re2 S1 87.79(13) . . ?
N1 Re2 S1 94.19(10) 2_656 . ?
C5 Re2 Re2 104.43(14) . 2_656 ?
C4 Re2 Re2 100.61(13) . 2_656 ?
C3 Re2 Re2 159.78(13) . 2_656 ?
N1 Re2 Re2 78.65(10) 2_656 2_656 ?
S1 Re2 Re2 77.11(2) . 2_656 ?
C5 Re2 H1H 76(2) . . ?
C4 Re2 H1H 88.0(9) . . ?
C3 Re2 H1H 167(2) . . ?
N1 Re2 H1H 92.3(10) 2_656 . ?
S1 Re2 H1H 104.5(19) . . ?
Re2 Re2 H1H 32(2) 2_656 . ?
C6 S1 Re1 99.75(15) . . ?
C6 S1 Re2 103.16(15) . . ?
Re1 S1 Re2 117.62(4) . . ?
C6 N1 C7 106.7(4) . . ?
C6 N1 Re2 128.1(3) . 2_656 ?
C7 N1 Re2 124.9(3) . 2_656 ?
C6 N2 C8 107.9(4) . . ?
C6 N2 C9 126.5(4) . . ?
C8 N2 C9 125.5(4) . . ?
O1 C1 Re1 179.2(5) . . ?
O2 C2 Re1 179.7(5) . . ?
O3 C3 Re2 178.8(4) . . ?
O4 C4 Re2 176.8(4) . . ?
O5 C5 Re2 179.0(4) . . ?
N1 C6 N2 109.9(4) . . ?
N1 C6 S1 126.6(3) . . ?
N2 C6 S1 123.3(3) . . ?
C8 C7 N1 108.7(4) . . ?
C8 C7 H7 125.7 . . ?
N1 C7 H7 125.7 . . ?
C7 C8 N2 106.8(4) . . ?
C7 C8 H8 126.6 . . ?
N2 C8 H8 126.6 . . ?
N2 C9 H9A 109.5 . . ?
N2 C9 H9B 109.5 . . ?
H9A C9 H9B 109.5 . . ?
N2 C9 H9C 109.5 . . ?
H9A C9 H9C 109.5 . . ?
H9B C9 H9C 109.5 . . ?

loop_
_geom_bond_atom_site_label_1
_geom_bond_atom_site_label_2
_geom_bond_distance
_geom_bond_site_symmetry_2
_geom_bond_publ_flag
Re1 C1 1.940(5) 2_656 ?
Re1 C1 1.940(5) . ?
Re1 C2 2.014(5) . ?
Re1 C2 2.014(5) 2_656 ?
Re1 S1 2.5113(10) 2_656 ?
Re1 S1 2.5114(10) . ?
Re2 C5 1.917(5) . ?
Re2 C4 1.928(5) . ?
Re2 C3 1.953(5) . ?
Re2 N1 2.179(4) 2_656 ?
Re2 S1 2.5498(10) . ?
Re2 Re2 3.3486(3) 2_656 ?
Re2 H1H 1.97(5) . ?
S1 C6 1.751(4) . ?
O1 C1 1.135(6) . ?
O2 C2 1.124(6) . ?
O3 C3 1.129(6) . ?
O4 C4 1.149(6) . ?
O5 C5 1.155(6) . ?
N1 C6 1.327(6) . ?
N1 C7 1.387(6) . ?
N1 Re2 2.179(4) 2_656 ?
N2 C6 1.358(6) . ?
N2 C8 1.367(6) . ?
N2 C9 1.460(6) . ?
C7 C8 1.360(7) . ?
C7 H7 0.9500 . ?
C8 H8 0.9500 . ?
C9 H9A 0.9800 . ?
C9 H9B 0.9800 . ?
C9 H9C 0.9800 . ?

loop_
_geom_torsion_atom_site_label_1
_geom_torsion_atom_site_label_2
_geom_torsion_atom_site_label_3
_geom_torsion_atom_site_label_4
_geom_torsion
_geom_torsion_site_symmetry_1
_geom_torsion_site_symmetry_2
_geom_torsion_site_symmetry_3
_geom_torsion_site_symmetry_4
_geom_torsion_publ_flag
C1 Re1 S1 C6 -102.2(2) 2_656 . . . ?
C1 Re1 S1 C6 99(3) . . . . ?
C2 Re1 S1 C6 168.4(2) . . . . ?
C2 Re1 S1 C6 -11.2(2) 2_656 . . . ?
S1 Re1 S1 C6 76.47(15) 2_656 . . . ?
C1 Re1 S1 Re2 147.25(16) 2_656 . . . ?
C1 Re1 S1 Re2 -11(3) . . . . ?
C2 Re1 S1 Re2 57.92(14) . . . . ?
C2 Re1 S1 Re2 -121.71(14) 2_656 . . . ?
S1 Re1 S1 Re2 -34.06(2) 2_656 . . . ?
C5 Re2 S1 C6 67.1(16) . . . . ?
C4 Re2 S1 C6 60.9(2) . . . . ?
C3 Re2 S1 C6 152.0(2) . . . . ?
N1 Re2 S1 C6 -118.86(18) 2_656 . . . ?
Re2 Re2 S1 C6 -41.52(15) 2_656 . . . ?
C5 Re2 S1 Re1 175.7(16) . . . . ?
C4 Re2 S1 Re1 169.49(14) . . . . ?
C3 Re2 S1 Re1 -99.40(14) . . . . ?
N1 Re2 S1 Re1 -10.28(10) 2_656 . . . ?
Re2 Re2 S1 Re1 67.06(4) 2_656 . . . ?
C1 Re1 C1 O1 55(45) 2_656 . . . ?
C2 Re1 C1 O1 145(45) . . . . ?
C2 Re1 C1 O1 -36(45) 2_656 . . . ?
S1 Re1 C1 O1 -124(45) 2_656 . . . ?
S1 Re1 C1 O1 -146(43) . . . . ?
C1 Re1 C2 O2 5(100) 2_656 . . . ?
C1 Re1 C2 O2 -86(100) . . . . ?
C2 Re1 C2 O2 140(100) 2_656 . . . ?
S1 Re1 C2 O2 -178(100) 2_656 . . . ?
S1 Re1 C2 O2 97(100) . . . . ?
C5 Re2 C3 O3 -41(20) . . . . ?
C4 Re2 C3 O3 -133(20) . . . . ?
N1 Re2 C3 O3 49(20) 2_656 . . . ?
S1 Re2 C3 O3 144(20) . . . . ?
Re2 Re2 C3 O3 102(19) 2_656 . . . ?
C5 Re2 C4 O4 -153(7) . . . . ?
C3 Re2 C4 O4 -61(7) . . . . ?
N1 Re2 C4 O4 33(10) 2_656 . . . ?
S1 Re2 C4 O4 27(7) . . . . ?
Re2 Re2 C4 O4 102(7) 2_656 . . . ?
C4 Re2 C5 O5 41(24) . . . . ?
C3 Re2 C5 O5 -50(24) . . . . ?
N1 Re2 C5 O5 -139(24) 2_656 . . . ?
S1 Re2 C5 O5 35(25) . . . . ?
Re2 Re2 C5 O5 142(24) 2_656 . . . ?
C7 N1 C6 N2 0.7(5) . . . . ?
Re2 N1 C6 N2 -173.0(3) 2_656 . . . ?
C7 N1 C6 S1 176.8(3) . . . . ?
Re2 N1 C6 S1 3.1(6) 2_656 . . . ?
C8 N2 C6 N1 -0.4(5) . . . . ?
C9 N2 C6 N1 175.4(4) . . . . ?
C8 N2 C6 S1 -176.5(3) . . . . ?
C9 N2 C6 S1 -0.8(7) . . . . ?
Re1 S1 C6 N1 -80.1(4) . . . . ?
Re2 S1 C6 N1 41.4(4) . . . . ?
Re1 S1 C6 N2 95.4(4) . . . . ?
Re2 S1 C6 N2 -143.0(3) . . . . ?
C6 N1 C7 C8 -0.9(5) . . . . ?
Re2 N1 C7 C8 173.1(3) 2_656 . . . ?
N1 C7 C8 N2 0.6(5) . . . . ?
C6 N2 C8 C7 -0.2(5) . . . . ?
C9 N2 C8 C7 -176.0(4) . . . . ?
